data_7032108
loop_
_publ_author_name
'Lv, Xiaofeng'
'Liu, Lu'
'Huang, Chao'
'Guo, Li'an'
'Wu, Jie'
'Hou, Hongwei'
'Fan, Yaoting'

_publ_section_title
;
 Metal-organic frameworks based on the
 [1,1':3',1''-terphenyl]-3,3'',5,5''-tetracarboxylic acid ligand:
 syntheses, structures and magnetic properties.
;
_journal_issue 41
_journal_name_full 'Dalton transactions (Cambridge, England : 2003)'
_journal_page_first 15475
_journal_page_last 15481
_journal_paper_doi 10.1039/c4dt02342k
_journal_volume 43
_journal_year 2014
_chemical_formula_moiety 'C34 H20 Mn N2 O8'
_chemical_formula_sum 'C34 H20 Mn N2 O8'
_chemical_formula_weight 639.46
_chemical_name_common '[Mn(H2TPTA)(phen)]n'
_chemical_name_systematic
; 
 ? 
;
_space_group_IT_number 15
_symmetry_cell_setting monoclinic
_symmetry_space_group_name_Hall '-C 2yc'
_symmetry_space_group_name_H-M 'C 1 2/c 1'
_atom_sites_solution_hydrogens geom
_atom_sites_solution_primary direct
_atom_sites_solution_secondary difmap
_audit_creation_method SHELXL-97
_cell_angle_alpha 90.00
_cell_angle_beta 97.48(3)
_cell_angle_gamma 90.00
_cell_formula_units_Z 8
_cell_length_a 28.507(6)
_cell_length_b 10.687(2)
_cell_length_c 18.199(4)
_cell_measurement_reflns_used 7549
_cell_measurement_temperature 293(2)
_cell_measurement_theta_max 27.8764
_cell_measurement_theta_min 2.0373
_cell_volume 5497(2)
_computing_cell_refinement 'CrystalClear (Rigaku/MSC Inc., 2006)'
_computing_data_collection 'CrystalClear (Rigaku/MSC Inc., 2006)'
_computing_data_reduction 'CrystalClear (Rigaku/MSC Inc., 2006)'
_computing_molecular_graphics SHELXTL
_computing_publication_material SHELXTL
_computing_structure_refinement 'SHELXL-97 (Sheldrick, 1997)'
_computing_structure_solution 'SHELXS-97 (Sheldrick, 1990)'
_diffrn_ambient_temperature 293(2)
_diffrn_measured_fraction_theta_full 0.988
_diffrn_measured_fraction_theta_max 0.988
_diffrn_measurement_device_type Saturn724
_diffrn_measurement_method dtprofit.ref
_diffrn_radiation_monochromator graphite
_diffrn_radiation_source 'fine-focus sealed tube'
_diffrn_radiation_type MoK\a
_diffrn_radiation_wavelength 0.71073
_diffrn_reflns_av_R_equivalents 0.0445
_diffrn_reflns_av_unetI/netI 0.0427
_diffrn_reflns_limit_h_max 34
_diffrn_reflns_limit_h_min -34
_diffrn_reflns_limit_k_max 12
_diffrn_reflns_limit_k_min -12
_diffrn_reflns_limit_l_max 21
_diffrn_reflns_limit_l_min -22
_diffrn_reflns_number 19786
_diffrn_reflns_theta_full 25.50
_diffrn_reflns_theta_max 25.50
_diffrn_reflns_theta_min 2.26
_diffrn_standards_decay_% none
_exptl_absorpt_coefficient_mu 0.542
_exptl_absorpt_correction_T_max 0.9088
_exptl_absorpt_correction_T_min 0.8901
_exptl_absorpt_correction_type multi-scan
_exptl_absorpt_process_details sadabs
_exptl_crystal_colour yellow
_exptl_crystal_density_diffrn 1.545
_exptl_crystal_density_method 'not measured'
_exptl_crystal_description block
_exptl_crystal_F_000 2616
_exptl_crystal_size_max 0.22
_exptl_crystal_size_mid 0.21
_exptl_crystal_size_min 0.18
_refine_diff_density_max 0.230
_refine_diff_density_min -0.230
_refine_diff_density_rms 0.051
_refine_ls_extinction_method none
_refine_ls_goodness_of_fit_ref 1.040
_refine_ls_hydrogen_treatment constr
_refine_ls_matrix_type full
_refine_ls_number_parameters 408
_refine_ls_number_reflns 5056
_refine_ls_number_restraints 0
_refine_ls_restrained_S_all 1.040
_refine_ls_R_factor_all 0.0625
_refine_ls_R_factor_gt 0.0538
_refine_ls_shift/su_max 0.000
_refine_ls_shift/su_mean 0.000
_refine_ls_structure_factor_coef Fsqd
_refine_ls_weighting_details 'calc w=1/[\s^2^(Fo^2^)+(0.0436P)^2^+7.9680P] where P=(Fo^2^+2Fc^2^)/3'
_refine_ls_weighting_scheme calc
_refine_ls_wR_factor_gt 0.1061
_refine_ls_wR_factor_ref 0.1118
_reflns_number_gt 4539
_reflns_number_total 5056
_reflns_threshold_expression >2sigma(I)
_cod_data_source_file c4dt02342k2.cif
_cod_data_source_block 4
_cod_depositor_comments
;
The following automatic conversions were performed:

'_exptl_absorpt_correction_type' value 'Multi-scan' changed to
'multi-scan' according to
/usr/data/users/saulius/crontab/automatic-downloads/rss-feeds/RSC/lib/dictionaries/cif_core.dic
dictionary named 'cif_core.dic' version 2.4.2 from 2011-04-26.

Automatic conversion script
Id: cif_fix_values 2281 2013-09-26 08:29:07Z andrius 

 Adding full bibliography for 7032105--7032109.cif.
;
_cod_original_sg_symbol_H-M 'C 2/c'
_cod_database_code 7032108

loop_
_symmetry_equiv_pos_as_xyz
'x, y, z'
'-x, y, -z+1/2'
'x+1/2, y+1/2, z'
'-x+1/2, y+1/2, -z+1/2'
'-x, -y, -z'
'x, -y, z-1/2'
'-x+1/2, -y+1/2, -z'
'x+1/2, -y+1/2, z-1/2'

loop_
_atom_site_label
_atom_site_type_symbol
_atom_site_fract_x
_atom_site_fract_y
_atom_site_fract_z
_atom_site_U_iso_or_equiv
_atom_site_adp_type
_atom_site_occupancy
_atom_site_symmetry_multiplicity
_atom_site_calc_flag
_atom_site_refinement_flags
Mn1 Mn 0.036300(14) 0.31186(4) -0.15332(2) 0.02746(14) Uani 1 1 d .
O1 O 0.09791(7) 0.2715(2) -0.05625(10) 0.0389(5) Uani 1 1 d .
O2 O 0.04496(7) 0.4169(2) -0.04942(10) 0.0423(5) Uani 1 1 d .
O3 O 0.03141(7) 0.6179(2) 0.19293(11) 0.0444(5) Uani 1 1 d .
O4 O 0.07811(7) 0.5575(2) 0.29247(10) 0.0396(5) Uani 1 1 d .
O5 O 0.15522(9) -0.0790(2) 0.43463(12) 0.0572(7) Uani 1 1 d .
H5 H 0.1398 -0.1375 0.4481 0.086 Uiso 1 1 calc R
O6 O 0.17761(9) -0.0544(3) 0.55552(13) 0.0626(7) Uani 1 1 d .
O7 O 0.35040(8) 0.0396(3) 0.60397(12) 0.0578(7) Uani 1 1 d .
H7 H 0.3773 0.0372 0.6264 0.087 Uiso 1 1 calc R
O8 O 0.38086(10) 0.1878(3) 0.53878(16) 0.0845(10) Uani 1 1 d .
N1 N 0.06181(8) 0.1307(2) -0.19944(12) 0.0329(6) Uani 1 1 d .
N2 N -0.00671(8) 0.1587(2) -0.11044(13) 0.0348(6) Uani 1 1 d .
C1 C 0.08034(10) 0.3576(3) -0.02086(14) 0.0296(6) Uani 1 1 d .
C2 C 0.10155(10) 0.3870(2) 0.05731(14) 0.0275(6) Uani 1 1 d .
C3 C 0.07603(10) 0.4597(2) 0.10127(14) 0.0283(6) Uani 1 1 d .
H3 H 0.0477 0.4963 0.0810 0.034 Uiso 1 1 calc R
C4 C 0.09298(9) 0.4777(2) 0.17554(14) 0.0276(6) Uani 1 1 d .
C5 C 0.06544(10) 0.5549(3) 0.22317(15) 0.0302(6) Uani 1 1 d .
C6 C 0.13628(10) 0.4255(2) 0.20462(14) 0.0282(6) Uani 1 1 d .
H6 H 0.1477 0.4386 0.2543 0.034 Uiso 1 1 calc R
C7 C 0.16281(9) 0.3545(2) 0.16113(14) 0.0274(6) Uani 1 1 d .
C8 C 0.14480(10) 0.3355(3) 0.08711(14) 0.0308(6) Uani 1 1 d .
H8 H 0.1619 0.2879 0.0571 0.037 Uiso 1 1 calc R
C9 C 0.20867(10) 0.2990(3) 0.19401(15) 0.0302(6) Uani 1 1 d .
C10 C 0.21437(10) 0.2586(3) 0.26752(14) 0.0316(6) Uani 1 1 d .
H10 H 0.1894 0.2677 0.2953 0.038 Uiso 1 1 calc R
C11 C 0.25641(10) 0.2048(3) 0.30036(16) 0.0334(7) Uani 1 1 d .
C12 C 0.29356(10) 0.1944(3) 0.25843(17) 0.0403(7) Uani 1 1 d .
H12 H 0.3222 0.1605 0.2798 0.048 Uiso 1 1 calc R
C13 C 0.28866(11) 0.2337(3) 0.18533(17) 0.0476(8) Uani 1 1 d .
H13 H 0.3139 0.2261 0.1579 0.057 Uiso 1 1 calc R
C14 C 0.24623(10) 0.2843(3) 0.15319(16) 0.0385(7) Uani 1 1 d .
H14 H 0.2428 0.3086 0.1037 0.046 Uiso 1 1 calc R
C15 C 0.25973(10) 0.1542(3) 0.37698(16) 0.0334(7) Uani 1 1 d .
C16 C 0.22152(10) 0.0893(3) 0.39919(16) 0.0355(7) Uani 1 1 d .
H16 H 0.1941 0.0794 0.3659 0.043 Uiso 1 1 calc R
C17 C 0.22344(10) 0.0393(3) 0.46964(16) 0.0355(7) Uani 1 1 d .
C18 C 0.18352(11) -0.0343(3) 0.49216(17) 0.0399(7) Uani 1 1 d .
C19 C 0.26431(11) 0.0514(3) 0.51923(16) 0.0383(7) Uani 1 1 d .
H19 H 0.2657 0.0183 0.5667 0.046 Uiso 1 1 calc R
C20 C 0.30313(10) 0.1128(3) 0.49812(16) 0.0369(7) Uani 1 1 d .
C21 C 0.30062(10) 0.1655(3) 0.42761(16) 0.0374(7) Uani 1 1 d .
H21 H 0.3265 0.2086 0.4142 0.045 Uiso 1 1 calc R
C22 C 0.34903(12) 0.1204(3) 0.54807(17) 0.0453(8) Uani 1 1 d .
C23 C 0.09626(11) 0.1166(3) -0.24092(17) 0.0460(8) Uani 1 1 d .
H23 H 0.1098 0.1880 -0.2584 0.055 Uiso 1 1 calc R
C24 C 0.11331(13) -0.0003(4) -0.2598(2) 0.0617(11) Uani 1 1 d .
H24 H 0.1376 -0.0065 -0.2891 0.074 Uiso 1 1 calc R
C25 C 0.09346(14) -0.1046(4) -0.2342(2) 0.0628(11) Uani 1 1 d .
H25 H 0.1044 -0.1832 -0.2460 0.075 Uiso 1 1 calc R
C26 C 0.05708(12) -0.0952(3) -0.19066(19) 0.0479(8) Uani 1 1 d .
C27 C 0.04236(10) 0.0257(3) -0.17335(16) 0.0355(7) Uani 1 1 d .
C28 C 0.03379(15) -0.2008(3) -0.1619(2) 0.0640(12) Uani 1 1 d .
H28 H 0.0437 -0.2813 -0.1716 0.077 Uiso 1 1 calc R
C29 C -0.00179(16) -0.1856(4) -0.1215(2) 0.0645(11) Uani 1 1 d .
H29 H -0.0166 -0.2558 -0.1049 0.077 Uiso 1 1 calc R
C30 C -0.01746(13) -0.0650(3) -0.10345(18) 0.0485(9) Uani 1 1 d .
C31 C 0.00520(11) 0.0414(3) -0.12786(15) 0.0363(7) Uani 1 1 d .
C32 C -0.05461(14) -0.0431(4) -0.0611(2) 0.0622(11) Uani 1 1 d .
H32 H -0.0709 -0.1105 -0.0444 0.075 Uiso 1 1 calc R
C33 C -0.06690(13) 0.0758(4) -0.0444(2) 0.0588(10) Uani 1 1 d .
H33 H -0.0916 0.0907 -0.0168 0.071 Uiso 1 1 calc R
C34 C -0.04150(11) 0.1739(3) -0.06979(16) 0.0438(8) Uani 1 1 d .
H34 H -0.0494 0.2550 -0.0575 0.053 Uiso 1 1 calc R

loop_
_atom_site_aniso_label
_atom_site_aniso_U_11
_atom_site_aniso_U_22
_atom_site_aniso_U_33
_atom_site_aniso_U_23
_atom_site_aniso_U_13
_atom_site_aniso_U_12
Mn1 0.0287(2) 0.0298(2) 0.0227(2) 0.00241(17) -0.00108(17) 0.00094(18)
O1 0.0436(12) 0.0459(13) 0.0254(10) -0.0068(9) -0.0027(9) 0.0103(10)
O2 0.0433(13) 0.0504(13) 0.0290(10) -0.0057(9) -0.0113(9) 0.0153(11)
O3 0.0403(13) 0.0522(14) 0.0386(11) 0.0042(10) -0.0028(10) 0.0224(11)
O4 0.0412(12) 0.0506(13) 0.0244(10) -0.0060(9) -0.0051(9) 0.0171(10)
O5 0.0551(16) 0.0700(18) 0.0450(13) 0.0054(12) 0.0007(12) -0.0303(13)
O6 0.0651(17) 0.0786(19) 0.0434(14) 0.0091(13) 0.0045(12) -0.0203(14)
O7 0.0411(14) 0.0857(19) 0.0417(13) 0.0132(13) -0.0128(11) 0.0080(13)
O8 0.0515(17) 0.101(2) 0.091(2) 0.0276(17) -0.0318(16) -0.0298(17)
N1 0.0284(13) 0.0382(14) 0.0302(12) -0.0021(11) -0.0031(10) 0.0021(11)
N2 0.0327(13) 0.0383(15) 0.0326(13) 0.0054(11) 0.0013(11) 0.0001(11)
C1 0.0334(16) 0.0328(15) 0.0216(14) 0.0030(12) -0.0001(12) -0.0007(13)
C2 0.0313(15) 0.0271(14) 0.0231(13) 0.0031(11) -0.0005(12) -0.0003(12)
C3 0.0283(14) 0.0277(14) 0.0270(14) 0.0014(11) -0.0038(12) 0.0024(12)
C4 0.0295(15) 0.0273(14) 0.0248(14) 0.0015(11) -0.0011(11) 0.0034(12)
C5 0.0284(15) 0.0328(15) 0.0282(15) -0.0010(12) -0.0016(12) 0.0042(12)
C6 0.0313(15) 0.0303(15) 0.0215(13) 0.0003(11) -0.0021(12) 0.0000(12)
C7 0.0273(14) 0.0277(14) 0.0258(14) 0.0039(11) -0.0020(11) 0.0001(11)
C8 0.0327(16) 0.0325(16) 0.0266(14) -0.0006(12) 0.0024(12) 0.0032(12)
C9 0.0284(15) 0.0298(15) 0.0311(15) 0.0003(12) -0.0005(12) 0.0017(12)
C10 0.0249(15) 0.0383(16) 0.0308(15) 0.0026(13) 0.0010(12) 0.0031(12)
C11 0.0301(15) 0.0312(16) 0.0365(16) 0.0036(12) -0.0041(13) 0.0024(12)
C12 0.0250(15) 0.0453(19) 0.0486(18) 0.0076(15) -0.0030(14) 0.0076(14)
C13 0.0323(17) 0.064(2) 0.0473(19) 0.0086(17) 0.0085(15) 0.0118(16)
C14 0.0342(17) 0.0493(19) 0.0318(16) 0.0051(14) 0.0035(13) 0.0039(14)
C15 0.0289(15) 0.0325(16) 0.0367(16) 0.0036(13) -0.0033(13) 0.0047(12)
C16 0.0294(15) 0.0377(17) 0.0360(16) 0.0009(13) -0.0089(13) 0.0010(13)
C17 0.0323(16) 0.0356(16) 0.0362(16) 0.0031(13) -0.0048(13) 0.0014(13)
C18 0.0375(18) 0.0416(18) 0.0385(18) 0.0055(14) -0.0035(14) -0.0016(14)
C19 0.0407(18) 0.0399(17) 0.0318(16) 0.0036(13) -0.0045(14) 0.0047(14)
C20 0.0319(16) 0.0399(17) 0.0354(16) -0.0001(13) -0.0089(13) 0.0054(14)
C21 0.0280(16) 0.0387(17) 0.0435(17) 0.0043(14) -0.0035(13) 0.0004(13)
C22 0.0367(19) 0.055(2) 0.0402(18) -0.0028(16) -0.0102(15) 0.0027(17)
C23 0.0365(18) 0.062(2) 0.0382(17) -0.0087(16) -0.0002(15) 0.0042(16)
C24 0.039(2) 0.090(3) 0.055(2) -0.024(2) -0.0016(17) 0.016(2)
C25 0.052(2) 0.059(2) 0.072(3) -0.024(2) -0.015(2) 0.019(2)
C26 0.0430(19) 0.0395(19) 0.056(2) -0.0062(16) -0.0143(16) 0.0105(15)
C27 0.0366(17) 0.0315(16) 0.0337(15) -0.0002(13) -0.0134(13) 0.0009(13)
C28 0.074(3) 0.0315(19) 0.077(3) -0.0009(18) -0.026(2) 0.0078(19)
C29 0.074(3) 0.040(2) 0.073(3) 0.0122(19) -0.012(2) -0.014(2)
C30 0.054(2) 0.0418(19) 0.0447(19) 0.0119(15) -0.0121(17) -0.0087(16)
C31 0.0379(17) 0.0367(17) 0.0307(15) 0.0100(13) -0.0085(13) -0.0030(14)
C32 0.060(2) 0.071(3) 0.054(2) 0.023(2) 0.0020(19) -0.028(2)
C33 0.052(2) 0.074(3) 0.051(2) 0.011(2) 0.0122(18) -0.013(2)
C34 0.0417(19) 0.052(2) 0.0388(17) 0.0061(15) 0.0083(15) -0.0025(16)

loop_
_atom_type_symbol
_atom_type_description
_atom_type_scat_dispersion_real
_atom_type_scat_dispersion_imag
_atom_type_scat_source
C C 0.0033 0.0016 'International Tables Vol C Tables 4.2.6.8 and 6.1.1.4'
H H 0.0000 0.0000 'International Tables Vol C Tables 4.2.6.8 and 6.1.1.4'
Mn Mn 0.3368 0.7283 'International Tables Vol C Tables 4.2.6.8 and 6.1.1.4'
N N 0.0061 0.0033 'International Tables Vol C Tables 4.2.6.8 and 6.1.1.4'
O O 0.0106 0.0060 'International Tables Vol C Tables 4.2.6.8 and 6.1.1.4'

loop_
_geom_angle_atom_site_label_1
_geom_angle_atom_site_label_2
_geom_angle_atom_site_label_3
_geom_angle
_geom_angle_site_symmetry_1
_geom_angle_site_symmetry_3
O3 Mn1 O4 98.56(9) 5_565 6_565
O3 Mn1 O2 96.21(8) 5_565 .
O4 Mn1 O2 93.23(8) 6_565 .
O3 Mn1 N2 82.04(9) 5_565 .
O4 Mn1 N2 172.10(8) 6_565 .
O2 Mn1 N2 94.53(9) . .
O3 Mn1 N1 120.06(8) 5_565 .
O4 Mn1 N1 99.24(9) 6_565 .
O2 Mn1 N1 138.89(8) . .
N2 Mn1 N1 73.86(9) . .
O3 Mn1 O1 151.49(8) 5_565 .
O4 Mn1 O1 93.38(8) 6_565 .
O2 Mn1 O1 57.15(7) . .
N2 Mn1 O1 89.62(8) . .
N1 Mn1 O1 82.98(7) . .
O3 Mn1 C1 123.83(9) 5_565 .
O4 Mn1 C1 94.19(8) 6_565 .
O2 Mn1 C1 28.31(8) . .
N2 Mn1 C1 91.96(9) . .
N1 Mn1 C1 111.24(9) . .
O1 Mn1 C1 28.84(8) . .
C1 O1 Mn1 86.72(16) . .
C1 O2 Mn1 95.39(17) . .
C5 O3 Mn1 165.2(2) . 5_565
C5 O4 Mn1 111.54(17) . 6_566
C18 O5 H5 109.5 . .
C22 O7 H7 109.5 . .
C23 N1 C27 118.1(3) . .
C23 N1 Mn1 127.3(2) . .
C27 N1 Mn1 114.14(19) . .
C34 N2 C31 118.5(3) . .
C34 N2 Mn1 126.0(2) . .
C31 N2 Mn1 115.5(2) . .
O2 C1 O1 120.7(2) . .
O2 C1 C2 119.5(3) . .
O1 C1 C2 119.8(2) . .
O2 C1 Mn1 56.29(14) . .
O1 C1 Mn1 64.44(14) . .
C2 C1 Mn1 175.0(2) . .
C3 C2 C8 120.0(2) . .
C3 C2 C1 119.1(2) . .
C8 C2 C1 120.8(2) . .
C2 C3 C4 119.8(2) . .
C2 C3 H3 120.1 . .
C4 C3 H3 120.1 . .
C6 C4 C3 119.5(2) . .
C6 C4 C5 120.5(2) . .
C3 C4 C5 120.0(2) . .
O3 C5 O4 122.1(3) . .
O3 C5 C4 118.7(2) . .
O4 C5 C4 119.2(2) . .
C4 C6 C7 121.5(2) . .
C4 C6 H6 119.2 . .
C7 C6 H6 119.2 . .
C8 C7 C6 118.1(2) . .
C8 C7 C9 121.7(2) . .
C6 C7 C9 120.2(2) . .
C2 C8 C7 121.0(3) . .
C2 C8 H8 119.5 . .
C7 C8 H8 119.5 . .
C10 C9 C14 118.4(3) . .
C10 C9 C7 119.7(2) . .
C14 C9 C7 121.9(2) . .
C11 C10 C9 121.7(3) . .
C11 C10 H10 119.1 . .
C9 C10 H10 119.1 . .
C10 C11 C12 118.2(3) . .
C10 C11 C15 119.9(3) . .
C12 C11 C15 121.8(3) . .
C13 C12 C11 121.0(3) . .
C13 C12 H12 119.5 . .
C11 C12 H12 119.5 . .
C14 C13 C12 119.9(3) . .
C14 C13 H13 120.1 . .
C12 C13 H13 120.1 . .
C13 C14 C9 120.7(3) . .
C13 C14 H14 119.6 . .
C9 C14 H14 119.6 . .
C21 C15 C16 118.0(3) . .
C21 C15 C11 122.3(3) . .
C16 C15 C11 119.7(2) . .
C17 C16 C15 121.5(3) . .
C17 C16 H16 119.2 . .
C15 C16 H16 119.2 . .
C19 C17 C16 119.8(3) . .
C19 C17 C18 118.7(3) . .
C16 C17 C18 121.4(3) . .
O6 C18 O5 123.0(3) . .
O6 C18 C17 124.5(3) . .
O5 C18 C17 112.5(3) . .
C20 C19 C17 120.0(3) . .
C20 C19 H19 120.0 . .
C17 C19 H19 120.0 . .
C19 C20 C21 120.0(3) . .
C19 C20 C22 121.7(3) . .
C21 C20 C22 118.3(3) . .
C15 C21 C20 120.8(3) . .
C15 C21 H21 119.6 . .
C20 C21 H21 119.6 . .
O8 C22 O7 123.7(3) . .
O8 C22 C20 124.8(3) . .
O7 C22 C20 111.4(3) . .
N1 C23 C24 123.3(4) . .
N1 C23 H23 118.4 . .
C24 C23 H23 118.4 . .
C25 C24 C23 118.4(4) . .
C25 C24 H24 120.8 . .
C23 C24 H24 120.8 . .
C24 C25 C26 120.7(4) . .
C24 C25 H25 119.6 . .
C26 C25 H25 119.6 . .
C25 C26 C27 117.5(3) . .
C25 C26 C28 124.3(4) . .
C27 C26 C28 118.2(3) . .
N1 C27 C26 122.1(3) . .
N1 C27 C31 117.9(3) . .
C26 C27 C31 120.0(3) . .
C29 C28 C26 121.5(4) . .
C29 C28 H28 119.2 . .
C26 C28 H28 119.2 . .
C28 C29 C30 121.5(4) . .
C28 C29 H29 119.3 . .
C30 C29 H29 119.3 . .
C31 C30 C32 116.5(3) . .
C31 C30 C29 119.4(4) . .
C32 C30 C29 124.1(4) . .
N2 C31 C30 122.5(3) . .
N2 C31 C27 118.2(3) . .
C30 C31 C27 119.4(3) . .
C33 C32 C30 120.7(3) . .
C33 C32 H32 119.7 . .
C30 C32 H32 119.7 . .
C32 C33 C34 118.0(4) . .
C32 C33 H33 121.0 . .
C34 C33 H33 121.0 . .
N2 C34 C33 123.7(3) . .
N2 C34 H34 118.1 . .
C33 C34 H34 118.1 . .

loop_
_geom_bond_atom_site_label_1
_geom_bond_atom_site_label_2
_geom_bond_distance
_geom_bond_site_symmetry_2
Mn1 O3 2.109(2) 5_565
Mn1 O4 2.156(2) 6_565
Mn1 O2 2.185(2) .
Mn1 N2 2.245(2) .
Mn1 N1 2.267(2) .
Mn1 O1 2.363(2) .
Mn1 C1 2.615(3) .
O1 C1 1.264(3) .
O2 C1 1.246(3) .
O3 C5 1.248(3) .
O3 Mn1 2.109(2) 5_565
O4 C5 1.266(3) .
O4 Mn1 2.156(2) 6_566
O5 C18 1.325(4) .
O5 H5 0.8200 .
O6 C18 1.206(4) .
O7 C22 1.331(4) .
O7 H7 0.8200 .
O8 C22 1.188(4) .
N1 C23 1.323(4) .
N1 C27 1.364(4) .
N2 C34 1.322(4) .
N2 C31 1.347(4) .
C1 C2 1.505(4) .
C2 C3 1.387(4) .
C2 C8 1.393(4) .
C3 C4 1.388(4) .
C3 H3 0.9300 .
C4 C6 1.395(4) .
C4 C5 1.491(4) .
C6 C7 1.390(4) .
C6 H6 0.9300 .
C7 C8 1.393(4) .
C7 C9 1.488(4) .
C8 H8 0.9300 .
C9 C10 1.395(4) .
C9 C14 1.389(4) .
C10 C11 1.392(4) .
C10 H10 0.9300 .
C11 C12 1.388(4) .
C11 C15 1.487(4) .
C12 C13 1.385(4) .
C12 H12 0.9300 .
C13 C14 1.383(4) .
C13 H13 0.9300 .
C14 H14 0.9300 .
C15 C21 1.394(4) .
C15 C16 1.395(4) .
C16 C17 1.384(4) .
C16 H16 0.9300 .
C17 C19 1.384(4) .
C17 C18 1.484(4) .
C19 C20 1.383(4) .
C19 H19 0.9300 .
C20 C21 1.395(4) .
C20 C22 1.495(4) .
C21 H21 0.9300 .
C23 C24 1.400(5) .
C23 H23 0.9300 .
C24 C25 1.359(6) .
C24 H24 0.9300 .
C25 C26 1.388(5) .
C25 H25 0.9300 .
C26 C27 1.407(4) .
C26 C28 1.442(5) .
C27 C31 1.437(4) .
C28 C29 1.337(6) .
C28 H28 0.9300 .
C29 C30 1.416(5) .
C29 H29 0.9300 .
C30 C31 1.408(4) .
C30 C32 1.408(5) .
C32 C33 1.363(5) .
C32 H32 0.9300 .
C33 C34 1.387(5) .
C33 H33 0.9300 .
C34 H34 0.9300 .

loop_
_geom_torsion_atom_site_label_1
_geom_torsion_atom_site_label_2
_geom_torsion_atom_site_label_3
_geom_torsion_atom_site_label_4
_geom_torsion
_geom_torsion_site_symmetry_1
O3 Mn1 O1 C1 -22.4(3) 5_565
O4 Mn1 O1 C1 92.55(17) 6_565
O2 Mn1 O1 C1 0.89(16) .
N2 Mn1 O1 C1 -94.76(17) .
N1 Mn1 O1 C1 -168.54(18) .
O3 Mn1 O2 C1 168.18(18) 5_565
O4 Mn1 O2 C1 -92.84(18) 6_565
N2 Mn1 O2 C1 85.71(18) .
N1 Mn1 O2 C1 15.2(2) .
O1 Mn1 O2 C1 -0.90(16) .
O3 Mn1 N1 C23 111.9(2) 5_565
O4 Mn1 N1 C23 6.3(2) 6_565
O2 Mn1 N1 C23 -99.6(2) .
N2 Mn1 N1 C23 -177.7(2) .
O1 Mn1 N1 C23 -86.0(2) .
C1 Mn1 N1 C23 -91.9(2) .
O3 Mn1 N1 C27 -76.19(19) 5_565
O4 Mn1 N1 C27 178.24(17) 6_565
O2 Mn1 N1 C27 72.4(2) .
N2 Mn1 N1 C27 -5.71(17) .
O1 Mn1 N1 C27 85.93(18) .
C1 Mn1 N1 C27 80.03(19) .
O3 Mn1 N2 C34 -52.2(2) 5_565
O4 Mn1 N2 C34 -147.1(5) 6_565
O2 Mn1 N2 C34 43.5(2) .
N1 Mn1 N2 C34 -176.7(2) .
O1 Mn1 N2 C34 100.5(2) .
C1 Mn1 N2 C34 71.7(2) .
O3 Mn1 N2 C31 128.6(2) 5_565
O4 Mn1 N2 C31 33.7(7) 6_565
O2 Mn1 N2 C31 -135.71(19) .
N1 Mn1 N2 C31 4.09(18) .
O1 Mn1 N2 C31 -78.71(19) .
C1 Mn1 N2 C31 -107.5(2) .
Mn1 O2 C1 O1 1.6(3) .
Mn1 O2 C1 C2 -176.8(2) .
Mn1 O1 C1 O2 -1.5(3) .
Mn1 O1 C1 C2 177.0(2) .
O3 Mn1 C1 O2 -14.2(2) 5_565
O4 Mn1 C1 O2 89.04(18) 6_565
N2 Mn1 C1 O2 -95.92(18) .
N1 Mn1 C1 O2 -169.36(17) .
O1 Mn1 C1 O2 178.4(3) .
O3 Mn1 C1 O1 167.38(16) 5_565
O4 Mn1 C1 O1 -89.40(17) 6_565
O2 Mn1 C1 O1 -178.4(3) .
N2 Mn1 C1 O1 85.65(17) .
N1 Mn1 C1 O1 12.21(19) .
O3 Mn1 C1 C2 19(2) 5_565
O4 Mn1 C1 C2 123(2) 6_565
O2 Mn1 C1 C2 33(2) .
N2 Mn1 C1 C2 -62(2) .
N1 Mn1 C1 C2 -136(2) .
O1 Mn1 C1 C2 -148(2) .
O2 C1 C2 C3 13.4(4) .
O1 C1 C2 C3 -165.1(3) .
Mn1 C1 C2 C3 -18(2) .
O2 C1 C2 C8 -170.7(3) .
O1 C1 C2 C8 10.8(4) .
Mn1 C1 C2 C8 157(2) .
C8 C2 C3 C4 -2.1(4) .
C1 C2 C3 C4 173.8(2) .
C2 C3 C4 C6 1.9(4) .
C2 C3 C4 C5 -179.4(2) .
Mn1 O3 C5 O4 -76.1(8) 5_565
Mn1 O3 C5 C4 106.1(7) 5_565
Mn1 O4 C5 O3 -2.8(4) 6_566
Mn1 O4 C5 C4 174.95(19) 6_566
C6 C4 C5 O3 167.6(3) .
C3 C4 C5 O3 -11.1(4) .
C6 C4 C5 O4 -10.3(4) .
C3 C4 C5 O4 171.1(3) .
C3 C4 C6 C7 -0.7(4) .
C5 C4 C6 C7 -179.3(3) .
C4 C6 C7 C8 -0.5(4) .
C4 C6 C7 C9 -179.4(3) .
C3 C2 C8 C7 0.9(4) .
C1 C2 C8 C7 -174.9(2) .
C6 C7 C8 C2 0.4(4) .
C9 C7 C8 C2 179.3(3) .
C8 C7 C9 C10 -144.9(3) .
C6 C7 C9 C10 34.0(4) .
C8 C7 C9 C14 34.1(4) .
C6 C7 C9 C14 -147.0(3) .
C14 C9 C10 C11 0.2(4) .
C7 C9 C10 C11 179.3(3) .
C9 C10 C11 C12 1.3(4) .
C9 C10 C11 C15 -175.4(3) .
C10 C11 C12 C13 -1.4(5) .
C15 C11 C12 C13 175.2(3) .
C11 C12 C13 C14 0.0(5) .
C12 C13 C14 C9 1.6(5) .
C10 C9 C14 C13 -1.7(5) .
C7 C9 C14 C13 179.3(3) .
C10 C11 C15 C21 -142.5(3) .
C12 C11 C15 C21 40.9(4) .
C10 C11 C15 C16 39.7(4) .
C12 C11 C15 C16 -136.9(3) .
C21 C15 C16 C17 1.2(4) .
C11 C15 C16 C17 179.1(3) .
C15 C16 C17 C19 -1.2(5) .
C15 C16 C17 C18 -177.4(3) .
C19 C17 C18 O6 22.5(5) .
C16 C17 C18 O6 -161.2(3) .
C19 C17 C18 O5 -155.9(3) .
C16 C17 C18 O5 20.4(4) .
C16 C17 C19 C20 -0.4(5) .
C18 C17 C19 C20 176.0(3) .
C17 C19 C20 C21 1.8(5) .
C17 C19 C20 C22 -175.8(3) .
C16 C15 C21 C20 0.3(4) .
C11 C15 C21 C20 -177.6(3) .
C19 C20 C21 C15 -1.7(5) .
C22 C20 C21 C15 175.9(3) .
C19 C20 C22 O8 -167.1(4) .
C21 C20 C22 O8 15.3(5) .
C19 C20 C22 O7 14.4(4) .
C21 C20 C22 O7 -163.2(3) .
C27 N1 C23 C24 0.6(4) .
Mn1 N1 C23 C24 172.3(2) .
N1 C23 C24 C25 0.0(5) .
C23 C24 C25 C26 0.2(5) .
C24 C25 C26 C27 -1.0(5) .
C24 C25 C26 C28 179.4(3) .
C23 N1 C27 C26 -1.5(4) .
Mn1 N1 C27 C26 -174.2(2) .
C23 N1 C27 C31 179.5(2) .
Mn1 N1 C27 C31 6.8(3) .
C25 C26 C27 N1 1.7(4) .
C28 C26 C27 N1 -178.7(3) .
C25 C26 C27 C31 -179.4(3) .
C28 C26 C27 C31 0.3(4) .
C25 C26 C28 C29 -178.5(3) .
C27 C26 C28 C29 1.9(5) .
C26 C28 C29 C30 -1.7(6) .
C28 C29 C30 C31 -0.6(5) .
C28 C29 C30 C32 -179.9(3) .
C34 N2 C31 C30 -1.0(4) .
Mn1 N2 C31 C30 178.2(2) .
C34 N2 C31 C27 178.7(2) .
Mn1 N2 C31 C27 -2.1(3) .
C32 C30 C31 N2 1.8(4) .
C29 C30 C31 N2 -177.5(3) .
C32 C30 C31 C27 -178.0(3) .
C29 C30 C31 C27 2.7(4) .
N1 C27 C31 N2 -3.3(4) .
C26 C27 C31 N2 177.7(3) .
N1 C27 C31 C30 176.5(2) .
C26 C27 C31 C30 -2.5(4) .
C31 C30 C32 C33 -1.0(5) .
C29 C30 C32 C33 178.3(3) .
C30 C32 C33 C34 -0.5(5) .
C31 N2 C34 C33 -0.6(4) .
Mn1 N2 C34 C33 -179.7(2) .
C32 C33 C34 N2 1.4(5) .
